data_7219174
loop_
_publ_author_name
'Virovets, Alexander V.'
'Gayfulin, Yakov M.'
'Peresypkina, Eugenia V.'
'Mironov, Yuri V.'
'Naumov, Nikolay G.'

_publ_section_title
;
 Novel &#x2018;anti-Prussian blue&#x2019; structure based on Zn2+nodes and
 [Re3Mo3S8(CN)6]6&#x2212;heterometallic cluster spacers and its
 rearrangement to Prussian blue
;
_journal_issue 6
_journal_name_full CrystEngComm
_journal_page_first 1477
_journal_paper_doi 10.1039/C4CE02240H
_journal_volume 17
_journal_year 2015
_chemical_formula_sum 'C6 H28 Mo3 N14 O2 Re3 S8 Zn3'
_chemical_formula_weight 1627.43
_chemical_name_systematic
;
 ?
;
_space_group_IT_number 225
_symmetry_cell_setting cubic
_symmetry_space_group_name_Hall '-F 4 2 3'
_symmetry_space_group_name_H-M 'F m -3 m'
_atom_sites_solution_hydrogens geom
_atom_sites_solution_primary direct
_atom_sites_solution_secondary difmap
_audit_creation_method SHELXL-97
_cell_angle_alpha 90.00
_cell_angle_beta 90.00
_cell_angle_gamma 90.00
_cell_formula_units_Z 4
_cell_length_a 14.774(2)
_cell_length_b 14.774(2)
_cell_length_c 14.774(2)
_cell_measurement_reflns_used 1963
_cell_measurement_temperature 150.0(2)
_cell_measurement_theta_max 28.1225
_cell_measurement_theta_min 2.3878
_cell_volume 3224.7(8)
_computing_cell_refinement 'Apex2 V.1.27 (Bruker, 2005)'
_computing_data_collection 'Apex2 V.1.27 (Bruker, 2005)'
_computing_data_reduction 'Apex2 V.1.27 (Bruker, 2005)'
_computing_molecular_graphics 'SHELXTL V6.22 (Bruker, 2000-2005)'
_computing_publication_material 'local programs'
_computing_structure_refinement 'SHELXL-97 (Sheldrick, 1997)'
_computing_structure_solution 'SHELXS-97 (Sheldrick, 1990)'
_diffrn_ambient_temperature 150.0(2)
_diffrn_detector_area_resol_mean 25
_diffrn_measured_fraction_theta_full 1.000
_diffrn_measured_fraction_theta_max 1.000
_diffrn_measurement_device_type 'Bruker ApexII Duo detector'
_diffrn_measurement_method 'combined omega- and phi-scans'
_diffrn_radiation_monochromator graphite
_diffrn_radiation_source 'fine-focus sealed tube'
_diffrn_radiation_type MoK\a
_diffrn_radiation_wavelength 0.71073
_diffrn_reflns_av_R_equivalents 0.0544
_diffrn_reflns_av_sigmaI/netI 0.0138
_diffrn_reflns_limit_h_max 19
_diffrn_reflns_limit_h_min -20
_diffrn_reflns_limit_k_max 20
_diffrn_reflns_limit_k_min -20
_diffrn_reflns_limit_l_max 20
_diffrn_reflns_limit_l_min -18
_diffrn_reflns_number 8252
_diffrn_reflns_theta_full 25.00
_diffrn_reflns_theta_max 29.07
_diffrn_reflns_theta_min 2.39
_diffrn_standards_decay_% 0
_diffrn_standards_interval_count 0
_diffrn_standards_interval_time 0
_diffrn_standards_number 0
_exptl_absorpt_coefficient_mu 15.080
_exptl_absorpt_correction_T_max 0.7461
_exptl_absorpt_correction_T_min 0.5887
_exptl_absorpt_correction_type empirical
_exptl_absorpt_process_details 'based on intensities (SADABS, Bruker, 2005)'
_exptl_crystal_colour black
_exptl_crystal_density_diffrn 3.352
_exptl_crystal_density_meas ?
_exptl_crystal_density_method 'not measured'
_exptl_crystal_description prism
_exptl_crystal_F_000 2988
_exptl_crystal_size_max 0.08
_exptl_crystal_size_mid 0.08
_exptl_crystal_size_min 0.08
_refine_diff_density_max 4.090
_refine_diff_density_min -3.959
_refine_diff_density_rms 0.366
_refine_ls_extinction_method none
_refine_ls_goodness_of_fit_ref 1.178
_refine_ls_hydrogen_treatment constr
_refine_ls_matrix_type full
_refine_ls_number_parameters 21
_refine_ls_number_reflns 267
_refine_ls_number_restraints 0
_refine_ls_restrained_S_all 1.178
_refine_ls_R_factor_all 0.0535
_refine_ls_R_factor_gt 0.0433
_refine_ls_shift/su_max 0.000
_refine_ls_shift/su_mean 0.000
_refine_ls_structure_factor_coef Fsqd
_refine_ls_weighting_details 'calc w=1/[\s^2^(Fo^2^)+(0.0485P)^2^+504.3529P] where P=(Fo^2^+2Fc^2^)/3'
_refine_ls_weighting_scheme calc
_refine_ls_wR_factor_gt 0.1079
_refine_ls_wR_factor_ref 0.1169
_reflns_number_gt 232
_reflns_number_total 267
_reflns_threshold_expression >2sigma(I)
_cod_data_source_file c4ce02240h2.cif
_cod_data_source_block 2
_cod_depositor_comments
;
The following automatic conversions were performed:

'_exptl_crystal_density_meas' value 'none' was changed to '?' - the
value is perceived as not measured.

Automatic conversion script
Id: cif_fix_values 3008 2015-01-20 13:52:24Z robertas 

 Adding full bibliography for 7219174--7219175.cif.
;
_cod_original_cell_volume 3224.5(9)
_cod_original_sg_symbol_H-M Fm-3m
_cod_database_code 7219174

loop_
_symmetry_equiv_pos_as_xyz
'x, y, z'
'-x, -y, z'
'-x, y, -z'
'x, -y, -z'
'z, x, y'
'z, -x, -y'
'-z, -x, y'
'-z, x, -y'
'y, z, x'
'-y, z, -x'
'y, -z, -x'
'-y, -z, x'
'y, x, -z'
'-y, -x, -z'
'y, -x, z'
'-y, x, z'
'x, z, -y'
'-x, z, y'
'-x, -z, -y'
'x, -z, y'
'z, y, -x'
'z, -y, x'
'-z, y, x'
'-z, -y, -x'
'x, y+1/2, z+1/2'
'-x, -y+1/2, z+1/2'
'-x, y+1/2, -z+1/2'
'x, -y+1/2, -z+1/2'
'z, x+1/2, y+1/2'
'z, -x+1/2, -y+1/2'
'-z, -x+1/2, y+1/2'
'-z, x+1/2, -y+1/2'
'y, z+1/2, x+1/2'
'-y, z+1/2, -x+1/2'
'y, -z+1/2, -x+1/2'
'-y, -z+1/2, x+1/2'
'y, x+1/2, -z+1/2'
'-y, -x+1/2, -z+1/2'
'y, -x+1/2, z+1/2'
'-y, x+1/2, z+1/2'
'x, z+1/2, -y+1/2'
'-x, z+1/2, y+1/2'
'-x, -z+1/2, -y+1/2'
'x, -z+1/2, y+1/2'
'z, y+1/2, -x+1/2'
'z, -y+1/2, x+1/2'
'-z, y+1/2, x+1/2'
'-z, -y+1/2, -x+1/2'
'x+1/2, y, z+1/2'
'-x+1/2, -y, z+1/2'
'-x+1/2, y, -z+1/2'
'x+1/2, -y, -z+1/2'
'z+1/2, x, y+1/2'
'z+1/2, -x, -y+1/2'
'-z+1/2, -x, y+1/2'
'-z+1/2, x, -y+1/2'
'y+1/2, z, x+1/2'
'-y+1/2, z, -x+1/2'
'y+1/2, -z, -x+1/2'
'-y+1/2, -z, x+1/2'
'y+1/2, x, -z+1/2'
'-y+1/2, -x, -z+1/2'
'y+1/2, -x, z+1/2'
'-y+1/2, x, z+1/2'
'x+1/2, z, -y+1/2'
'-x+1/2, z, y+1/2'
'-x+1/2, -z, -y+1/2'
'x+1/2, -z, y+1/2'
'z+1/2, y, -x+1/2'
'z+1/2, -y, x+1/2'
'-z+1/2, y, x+1/2'
'-z+1/2, -y, -x+1/2'
'x+1/2, y+1/2, z'
'-x+1/2, -y+1/2, z'
'-x+1/2, y+1/2, -z'
'x+1/2, -y+1/2, -z'
'z+1/2, x+1/2, y'
'z+1/2, -x+1/2, -y'
'-z+1/2, -x+1/2, y'
'-z+1/2, x+1/2, -y'
'y+1/2, z+1/2, x'
'-y+1/2, z+1/2, -x'
'y+1/2, -z+1/2, -x'
'-y+1/2, -z+1/2, x'
'y+1/2, x+1/2, -z'
'-y+1/2, -x+1/2, -z'
'y+1/2, -x+1/2, z'
'-y+1/2, x+1/2, z'
'x+1/2, z+1/2, -y'
'-x+1/2, z+1/2, y'
'-x+1/2, -z+1/2, -y'
'x+1/2, -z+1/2, y'
'z+1/2, y+1/2, -x'
'z+1/2, -y+1/2, x'
'-z+1/2, y+1/2, x'
'-z+1/2, -y+1/2, -x'
'-x, -y, -z'
'x, y, -z'
'x, -y, z'
'-x, y, z'
'-z, -x, -y'
'-z, x, y'
'z, x, -y'
'z, -x, y'
'-y, -z, -x'
'y, -z, x'
'-y, z, x'
'y, z, -x'
'-y, -x, z'
'y, x, z'
'-y, x, -z'
'y, -x, -z'
'-x, -z, y'
'x, -z, -y'
'x, z, y'
'-x, z, -y'
'-z, -y, x'
'-z, y, -x'
'z, -y, -x'
'z, y, x'
'-x, -y+1/2, -z+1/2'
'x, y+1/2, -z+1/2'
'x, -y+1/2, z+1/2'
'-x, y+1/2, z+1/2'
'-z, -x+1/2, -y+1/2'
'-z, x+1/2, y+1/2'
'z, x+1/2, -y+1/2'
'z, -x+1/2, y+1/2'
'-y, -z+1/2, -x+1/2'
'y, -z+1/2, x+1/2'
'-y, z+1/2, x+1/2'
'y, z+1/2, -x+1/2'
'-y, -x+1/2, z+1/2'
'y, x+1/2, z+1/2'
'-y, x+1/2, -z+1/2'
'y, -x+1/2, -z+1/2'
'-x, -z+1/2, y+1/2'
'x, -z+1/2, -y+1/2'
'x, z+1/2, y+1/2'
'-x, z+1/2, -y+1/2'
'-z, -y+1/2, x+1/2'
'-z, y+1/2, -x+1/2'
'z, -y+1/2, -x+1/2'
'z, y+1/2, x+1/2'
'-x+1/2, -y, -z+1/2'
'x+1/2, y, -z+1/2'
'x+1/2, -y, z+1/2'
'-x+1/2, y, z+1/2'
'-z+1/2, -x, -y+1/2'
'-z+1/2, x, y+1/2'
'z+1/2, x, -y+1/2'
'z+1/2, -x, y+1/2'
'-y+1/2, -z, -x+1/2'
'y+1/2, -z, x+1/2'
'-y+1/2, z, x+1/2'
'y+1/2, z, -x+1/2'
'-y+1/2, -x, z+1/2'
'y+1/2, x, z+1/2'
'-y+1/2, x, -z+1/2'
'y+1/2, -x, -z+1/2'
'-x+1/2, -z, y+1/2'
'x+1/2, -z, -y+1/2'
'x+1/2, z, y+1/2'
'-x+1/2, z, -y+1/2'
'-z+1/2, -y, x+1/2'
'-z+1/2, y, -x+1/2'
'z+1/2, -y, -x+1/2'
'z+1/2, y, x+1/2'
'-x+1/2, -y+1/2, -z'
'x+1/2, y+1/2, -z'
'x+1/2, -y+1/2, z'
'-x+1/2, y+1/2, z'
'-z+1/2, -x+1/2, -y'
'-z+1/2, x+1/2, y'
'z+1/2, x+1/2, -y'
'z+1/2, -x+1/2, y'
'-y+1/2, -z+1/2, -x'
'y+1/2, -z+1/2, x'
'-y+1/2, z+1/2, x'
'y+1/2, z+1/2, -x'
'-y+1/2, -x+1/2, z'
'y+1/2, x+1/2, z'
'-y+1/2, x+1/2, -z'
'y+1/2, -x+1/2, -z'
'-x+1/2, -z+1/2, y'
'x+1/2, -z+1/2, -y'
'x+1/2, z+1/2, y'
'-x+1/2, z+1/2, -y'
'-z+1/2, -y+1/2, x'
'-z+1/2, y+1/2, -x'
'z+1/2, -y+1/2, -x'
'z+1/2, y+1/2, x'

loop_
_atom_site_label
_atom_site_type_symbol
_atom_site_fract_x
_atom_site_fract_y
_atom_site_fract_z
_atom_site_U_iso_or_equiv
_atom_site_adp_type
_atom_site_occupancy
_atom_site_symmetry_multiplicity
_atom_site_calc_flag
_atom_site_refinement_flags
Mo1 Mo 0.12623(8) 0.0000 0.0000 0.0108(4) Uani 0.50 8 d SP
Re1 Re 0.12623(8) 0.0000 0.0000 0.0108(4) Uani 0.50 8 d SP
S1 S 0.1159(2) 0.1159(2) -0.1159(2) 0.0174(10) Uani 1 6 d S
Zn1 Zn 0.5000 0.0000 0.0000 0.0147(13) Uani 1 48 d S
C1 C 0.2770(18) 0.0000 0.0000 0.022(5) Uani 1 8 d S
N1 N 0.3515(13) 0.0000 0.0000 0.012(3) Uani 1 8 d S
Zn2 Zn 0.2500 0.2500 0.2500 0.0308(13) Uani 1 24 d S
N2 N 0.3345(11) 0.1655(11) 0.1655(11) 0.038(5) Uani 1 6 d S
H2A H 0.3725 0.2009 0.1324 0.057 Uiso 0.17 1 calc PR
H2B H 0.2991 0.1324 0.1275 0.057 Uiso 0.17 1 calc PR
H2C H 0.3676 0.1275 0.2009 0.057 Uiso 0.17 1 calc PR
O1W O 0.2500 0.0000 0.2500 0.029(13) Uani 0.33 8 d SP

loop_
_atom_site_aniso_label
_atom_site_aniso_U_11
_atom_site_aniso_U_22
_atom_site_aniso_U_33
_atom_site_aniso_U_23
_atom_site_aniso_U_13
_atom_site_aniso_U_12
Mo1 0.0104(6) 0.0110(4) 0.0110(4) 0.000 0.000 0.000
Re1 0.0104(6) 0.0110(4) 0.0110(4) 0.000 0.000 0.000
S1 0.0174(10) 0.0174(10) 0.0174(10) 0.0012(10) 0.0012(10) -0.0012(10)
Zn1 0.0147(13) 0.0147(13) 0.0147(13) 0.000 0.000 0.000
C1 0.027(14) 0.019(7) 0.019(7) 0.000 0.000 0.000
N1 0.012(9) 0.012(5) 0.012(5) 0.000 0.000 0.000
Zn2 0.0308(13) 0.0308(13) 0.0308(13) 0.000 0.000 0.000
N2 0.038(5) 0.038(5) 0.038(5) 0.019(7) -0.019(7) -0.019(7)
O1W 0.031(18) 0.03(3) 0.031(18) 0.000 0.00(2) 0.000

loop_
_atom_type_symbol
_atom_type_description
_atom_type_scat_dispersion_real
_atom_type_scat_dispersion_imag
_atom_type_scat_source
C C 0.0033 0.0016 'International Tables Vol C Tables 4.2.6.8 and 6.1.1.4'
H H 0.0000 0.0000 'International Tables Vol C Tables 4.2.6.8 and 6.1.1.4'
N N 0.0061 0.0033 'International Tables Vol C Tables 4.2.6.8 and 6.1.1.4'
O O 0.0106 0.0060 'International Tables Vol C Tables 4.2.6.8 and 6.1.1.4'
S S 0.1246 0.1234 'International Tables Vol C Tables 4.2.6.8 and 6.1.1.4'
Zn Zn 0.2839 1.4301 'International Tables Vol C Tables 4.2.6.8 and 6.1.1.4'
Mo Mo -1.6832 0.6857 'International Tables Vol C Tables 4.2.6.8 and 6.1.1.4'
Re Re -1.0185 7.2310 'International Tables Vol C Tables 4.2.6.8 and 6.1.1.4'

loop_
_geom_angle_atom_site_label_1
_geom_angle_atom_site_label_2
_geom_angle_atom_site_label_3
_geom_angle
_geom_angle_site_symmetry_1
_geom_angle_site_symmetry_3
Mo1 Mo1 Mo1 90.0 101 5
Mo1 Mo1 Mo1 60.0 101 9
Mo1 Mo1 Mo1 60.0 5 9
Mo1 Mo1 Mo1 60.0 101 105
Mo1 Mo1 Mo1 60.0 5 105
Mo1 Mo1 Mo1 90.000(1) 9 105
S1 Mo1 Mo1 117.03(7) . 101
S1 Mo1 Mo1 57.08(6) 99 101
S1 Mo1 Mo1 117.03(7) 98 101
S1 Mo1 Mo1 57.08(6) 4 101
S1 Mo1 Mo1 57.08(6) . 5
S1 Mo1 Mo1 117.03(7) 99 5
S1 Mo1 Mo1 57.08(6) 98 5
S1 Mo1 Mo1 117.03(7) 4 5
S1 Mo1 Mo1 117.03(7) . 9
S1 Mo1 Mo1 117.03(7) 99 9
S1 Mo1 Mo1 57.08(6) 98 9
S1 Mo1 Mo1 57.08(6) 4 9
S1 Mo1 Mo1 57.08(6) . 105
S1 Mo1 Mo1 57.08(6) 99 105
S1 Mo1 Mo1 117.03(7) 98 105
S1 Mo1 Mo1 117.03(7) 4 105
S1 Mo1 S1 89.773(10) . 99
S1 Mo1 S1 89.773(10) . 98
S1 Mo1 S1 172.78(16) 99 98
S1 Mo1 S1 172.78(16) . 4
S1 Mo1 S1 89.773(10) 99 4
S1 Mo1 S1 89.772(10) 98 4
C1 Mo1 Mo1 135.0 . 101
C1 Mo1 Mo1 135.0 . 5
C1 Mo1 Mo1 135.0 . 9
C1 Mo1 Mo1 135.0 . 105
C1 Mo1 S1 93.61(8) . .
C1 Mo1 S1 93.61(8) . 99
C1 Mo1 S1 93.61(8) . 98
C1 Mo1 S1 93.61(8) . 4
Mo1 S1 Mo1 65.85(13) . 105
Mo1 S1 Mo1 65.85(13) . 5
Mo1 S1 Mo1 65.85(13) 105 5
N1 Zn1 N1 90.0 153 .
N1 Zn1 N1 90.0 153 97_655
N1 Zn1 N1 180.0 . 97_655
N1 Zn1 N1 180.0 153 57_554
N1 Zn1 N1 90.0 . 57_554
N1 Zn1 N1 90.0 97_655 57_554
N1 Zn1 N1 90.0 153 77_545
N1 Zn1 N1 90.0 . 77_545
N1 Zn1 N1 90.0 97_655 77_545
N1 Zn1 N1 90.0 57_554 77_545
N1 Zn1 N1 90.0 153 173
N1 Zn1 N1 90.0 . 173
N1 Zn1 N1 90.0 97_655 173
N1 Zn1 N1 90.0 57_554 173
N1 Zn1 N1 180.0 77_545 173
N1 C1 Mo1 180.0 . .
C1 N1 Zn1 180.0 . .
N2 Zn2 N2 109.471(1) 51 28
N2 Zn2 N2 109.5 51 74
N2 Zn2 N2 109.474(2) 28 74
N2 Zn2 N2 109.472(1) 51 .
N2 Zn2 N2 109.469(3) 28 .
N2 Zn2 N2 109.469(1) 74 .

loop_
_geom_bond_atom_site_label_1
_geom_bond_atom_site_label_2
_geom_bond_distance
_geom_bond_site_symmetry_2
Mo1 Mo1 2.6374(17) 101
Mo1 Mo1 2.6374(17) 5
Mo1 Mo1 2.6374(17) 9
Mo1 Mo1 2.6374(17) 105
Mo1 S1 2.426(4) .
Mo1 S1 2.426(4) 99
Mo1 S1 2.426(4) 98
Mo1 S1 2.426(4) 4
Mo1 C1 2.23(3) .
S1 Mo1 2.426(4) 105
S1 Mo1 2.426(4) 5
Zn1 N1 2.194(19) 153
Zn1 N1 2.194(19) .
Zn1 N1 2.194(19) 97_655
Zn1 N1 2.194(19) 57_554
Zn1 N1 2.194(19) 77_545
Zn1 N1 2.194(19) 173
C1 N1 1.10(3) .
Zn2 N2 2.16(3) 51
Zn2 N2 2.16(3) 28
Zn2 N2 2.16(3) 74
Zn2 N2 2.16(3) .
